data_7038719
loop_
_publ_author_name
'Fitzpatrick, A. J.'
'Stepanovic, S.'
'M\"uller-Bunz, H'
'Gruden-Pavlovi\'c, M A'
'Garc\'ia-Fern\'andez, P'
'Morgan, G. G.'

_publ_section_title
;
 Challenges in assignment of orbital populations in a high spin
 manganese(iii) complex.
;
_journal_issue 15
_journal_name_full 'Dalton transactions (Cambridge, England : 2003)'
_journal_page_first 6702
_journal_page_last 6708
_journal_paper_doi 10.1039/c5dt03914b
_journal_volume 45
_journal_year 2016
_chemical_formula_moiety 'C24 H30 F2 Mn N4 O2, F6 Sb'
_chemical_formula_sum 'C24 H30 F8 Mn N4 O2 Sb'
_chemical_formula_weight 735.21
_chemical_name_systematic
; 
 ? 
;
_space_group_IT_number 15
_symmetry_cell_setting monoclinic
_symmetry_space_group_name_Hall '-C 2yc'
_symmetry_space_group_name_H-M 'C 1 2/c 1'
_atom_sites_solution_hydrogens geom
_atom_sites_solution_primary direct
_atom_sites_solution_secondary difmap
_audit_creation_method SHELXL-97
_audit_update_record
;
2015-08-10 deposited with the CCDC.
2016-03-07 downloaded from the CCDC.
;
_cell_angle_alpha 90.00
_cell_angle_beta 109.193(1)
_cell_angle_gamma 90.00
_cell_formula_units_Z 8
_cell_length_a 26.4731(3)
_cell_length_b 10.7771(1)
_cell_length_c 19.8816(2)
_cell_measurement_reflns_used 45202
_cell_measurement_temperature 100(2)
_cell_measurement_theta_max 32.7860
_cell_measurement_theta_min 3.1550
_cell_volume 5357.00(10)
_computing_cell_refinement
; 
CrysAlisPro, Agilent Technologies, 
Version 1.171.36.24a (release 19-12-2012 CrysAlis171 .NET) 
(compiled Dec 19 2012,11:08:27) 
;
_computing_data_collection
; 
CrysAlisPro, Agilent Technologies, 
Version 1.171.36.24a (release 19-12-2012 CrysAlis171 .NET) 
(compiled Dec 19 2012,11:08:27) 
;
_computing_data_reduction
; 
CrysAlisPro, Agilent Technologies, 
Version 1.171.36.24a (release 19-12-2012 CrysAlis171 .NET) 
(compiled Dec 19 2012,11:08:27) 
;
_computing_structure_refinement 'SHELXL-97 (Sheldrick, 2008)'
_computing_structure_solution 'SHELXS-97 (Sheldrick, 2008)'
_diffrn_ambient_temperature 100(2)
_diffrn_detector_area_resol_mean 10.3196
_diffrn_measured_fraction_theta_full 0.993
_diffrn_measured_fraction_theta_max 0.947
_diffrn_measurement_device_type 'SuperNova, Dual, Cu at zero, Atlas'
_diffrn_measurement_method '\w scans'
_diffrn_radiation_monochromator mirror
_diffrn_radiation_source 'SuperNova (Mo) X-ray Source'
_diffrn_radiation_type MoK\a
_diffrn_radiation_wavelength 0.71073
_diffrn_reflns_av_R_equivalents 0.0300
_diffrn_reflns_av_sigmaI/netI 0.0159
_diffrn_reflns_limit_h_max 39
_diffrn_reflns_limit_h_min -39
_diffrn_reflns_limit_k_max 15
_diffrn_reflns_limit_k_min -16
_diffrn_reflns_limit_l_max 30
_diffrn_reflns_limit_l_min -30
_diffrn_reflns_number 80553
_diffrn_reflns_theta_full 32.00
_diffrn_reflns_theta_max 33.04
_diffrn_reflns_theta_min 3.00
_exptl_absorpt_coefficient_mu 1.567
_exptl_absorpt_correction_T_max 0.680
_exptl_absorpt_correction_T_min 0.597
_exptl_absorpt_correction_type analytical
_exptl_absorpt_process_details
; 
CrysAlisPro, Agilent Technologies, 
Version 1.171.36.24a (release 19-12-2012 CrysAlis171 .NET) 
(compiled Dec 19 2012,11:08:27) 
Analytical numeric absorption correction using a multifaceted crystal 
model based on expressions derived by R.C. Clark & J.S. Reid. 
(Clark, R. C. & Reid, J. S. (1995). Acta Cryst. A51, 887-897) 
;
_exptl_crystal_colour black
_exptl_crystal_density_diffrn 1.823
_exptl_crystal_density_method 'not measured'
_exptl_crystal_description irregular
_exptl_crystal_F_000 2928
_exptl_crystal_recrystallization_method 'Re-crystallisation from solvent: '
_exptl_crystal_size_max 0.4484
_exptl_crystal_size_mid 0.4408
_exptl_crystal_size_min 0.3554
_refine_diff_density_max 0.590
_refine_diff_density_min -0.477
_refine_diff_density_rms 0.062
_refine_ls_extinction_coef 0.00034(2)
_refine_ls_extinction_expression Fc^*^=kFc[1+0.001xFc^2^\l^3^/sin(2\q)]^-1/4^
_refine_ls_extinction_method SHELXL
_refine_ls_goodness_of_fit_ref 1.063
_refine_ls_hydrogen_treatment mixed
_refine_ls_matrix_type full
_refine_ls_number_parameters 375
_refine_ls_number_reflns 9597
_refine_ls_number_restraints 0
_refine_ls_restrained_S_all 1.063
_refine_ls_R_factor_all 0.0212
_refine_ls_R_factor_gt 0.0188
_refine_ls_shift/su_max 0.001
_refine_ls_shift/su_mean 0.000
_refine_ls_structure_factor_coef Fsqd
_refine_ls_weighting_details 'calc w=1/[\s^2^(Fo^2^)+(0.0198P)^2^+4.9899P] where P=(Fo^2^+2Fc^2^)/3'
_refine_ls_weighting_scheme calc
_refine_ls_wR_factor_gt 0.0462
_refine_ls_wR_factor_ref 0.0473
_reflns_number_gt 8981
_reflns_number_total 9597
_reflns_threshold_expression I>2\s(I)
_cod_data_source_file c5dt03914b2.cif
_cod_data_source_block mor886(3)
_cod_depositor_comments 'Adding full bibliography for 7038716--7038719.cif.'
_cod_original_sg_symbol_H-M 'C 2/c'
_cod_database_code 7038719

loop_
_symmetry_equiv_pos_as_xyz
'x, y, z'
'-x, y, -z+1/2'
'x+1/2, y+1/2, z'
'-x+1/2, y+1/2, -z+1/2'
'-x, -y, -z'
'x, -y, z-1/2'
'-x+1/2, -y+1/2, -z'
'x+1/2, -y+1/2, z-1/2'

loop_
_atom_site_label
_atom_site_type_symbol
_atom_site_fract_x
_atom_site_fract_y
_atom_site_fract_z
_atom_site_U_iso_or_equiv
_atom_site_adp_type
_atom_site_occupancy
_atom_site_symmetry_multiplicity
_atom_site_calc_flag
_atom_site_refinement_flags
Mn Mn 0.124484(6) 0.356762(15) 0.166548(8) 0.01130(3) Uani 1 1 d .
O1 O 0.05144(3) 0.33255(7) 0.14842(4) 0.01441(14) Uani 1 1 d .
C1 C 0.02244(4) 0.26144(10) 0.09419(5) 0.01311(17) Uani 1 1 d .
C2 C -0.01602(4) 0.18242(11) 0.10607(6) 0.01635(19) Uani 1 1 d .
H2A H -0.0201 0.1810 0.1518 0.020 Uiso 1 1 calc R
C3 C -0.04808(4) 0.10674(11) 0.05296(6) 0.0182(2) Uani 1 1 d .
H3A H -0.0742 0.0542 0.0615 0.022 Uiso 1 1 calc R
C4 C -0.04100(4) 0.10984(11) -0.01303(6) 0.0175(2) Uani 1 1 d .
F1 F -0.07196(3) 0.03484(7) -0.06540(4) 0.02469(15) Uani 1 1 d .
C5 C -0.00437(4) 0.18572(11) -0.02762(6) 0.01660(19) Uani 1 1 d .
H5 H -0.0007 0.1849 -0.0736 0.020 Uiso 1 1 calc R
C6 C 0.02790(4) 0.26513(10) 0.02592(5) 0.01346(17) Uani 1 1 d .
C7 C 0.06270(4) 0.35745(10) 0.00836(6) 0.01433(18) Uani 1 1 d .
C8 C 0.04573(5) 0.40500(12) -0.06746(6) 0.0210(2) Uani 1 1 d .
H8A H 0.0441 0.4958 -0.0673 0.032 Uiso 1 1 calc R
H8B H 0.0104 0.3717 -0.0942 0.032 Uiso 1 1 calc R
H8C H 0.0717 0.3783 -0.0900 0.032 Uiso 1 1 calc R
N1 N 0.10466(4) 0.39938(8) 0.05740(5) 0.01370(15) Uani 1 1 d .
C9 C 0.13518(4) 0.50296(10) 0.04082(6) 0.01644(19) Uani 1 1 d .
H9A H 0.1298 0.5036 -0.0109 0.020 Uiso 1 1 calc R
H9B H 0.1738 0.4911 0.0666 0.020 Uiso 1 1 calc R
C10 C 0.11697(5) 0.62694(10) 0.06242(6) 0.0185(2) Uani 1 1 d .
H10A H 0.1301 0.6947 0.0388 0.022 Uiso 1 1 calc R
H10B H 0.0774 0.6297 0.0446 0.022 Uiso 1 1 calc R
C11 C 0.13614(5) 0.65086(11) 0.14211(7) 0.0204(2) Uani 1 1 d .
H11A H 0.1757 0.6458 0.1605 0.025 Uiso 1 1 calc R
H11B H 0.1259 0.7361 0.1509 0.025 Uiso 1 1 calc R
N2 N 0.11389(4) 0.56198(9) 0.18173(5) 0.01616(17) Uani 1 1 d .
H1N2 H 0.0790(6) 0.5718(15) 0.1678(8) 0.019(4) Uiso 1 1 d .
C12 C 0.13485(5) 0.58519(11) 0.25919(6) 0.0203(2) Uani 1 1 d .
H12A H 0.1223 0.6670 0.2700 0.024 Uiso 1 1 calc R
H12B H 0.1744 0.5861 0.2756 0.024 Uiso 1 1 calc R
C13 C 0.11550(5) 0.48412(12) 0.29755(6) 0.0203(2) Uani 1 1 d .
H13A H 0.1298 0.4985 0.3496 0.024 Uiso 1 1 calc R
H13B H 0.0760 0.4858 0.2828 0.024 Uiso 1 1 calc R
N3 N 0.13349(4) 0.36169(9) 0.28050(5) 0.01600(17) Uani 1 1 d .
H1N3 H 0.1675(7) 0.3557(16) 0.3031(9) 0.025(4) Uiso 1 1 d .
C14 C 0.10690(5) 0.25896(11) 0.30490(6) 0.0197(2) Uani 1 1 d .
H14A H 0.0680 0.2619 0.2785 0.024 Uiso 1 1 calc R
H14B H 0.1119 0.2704 0.3561 0.024 Uiso 1 1 calc R
C15 C 0.12838(5) 0.13278(12) 0.29414(6) 0.0206(2) Uani 1 1 d .
H15A H 0.1138 0.0702 0.3192 0.025 Uiso 1 1 calc R
H15B H 0.1677 0.1336 0.3171 0.025 Uiso 1 1 calc R
C16 C 0.11584(4) 0.09064(11) 0.21648(6) 0.0179(2) Uani 1 1 d .
H16A H 0.1253 0.0019 0.2155 0.021 Uiso 1 1 calc R
H16B H 0.0770 0.0995 0.1909 0.021 Uiso 1 1 calc R
N4 N 0.14587(4) 0.16465(8) 0.18003(5) 0.01444(16) Uani 1 1 d .
C17 C 0.18345(4) 0.11707(10) 0.16011(5) 0.01436(18) Uani 1 1 d .
C18 C 0.19667(5) -0.01973(11) 0.16382(7) 0.0208(2) Uani 1 1 d .
H18A H 0.1736 -0.0644 0.1853 0.031 Uiso 1 1 calc R
H18B H 0.2342 -0.0320 0.1929 0.031 Uiso 1 1 calc R
H18C H 0.1908 -0.0515 0.1157 0.031 Uiso 1 1 calc R
C19 C 0.21867(4) 0.19909(10) 0.13499(5) 0.01405(18) Uani 1 1 d .
C20 C 0.25013(5) 0.14884(11) 0.09644(6) 0.0183(2) Uani 1 1 d .
H20 H 0.2451 0.0652 0.0806 0.022 Uiso 1 1 calc R
C21 C 0.28799(5) 0.22092(12) 0.08195(6) 0.0203(2) Uani 1 1 d .
F2 F 0.31798(3) 0.16972(8) 0.04519(4) 0.02886(17) Uani 1 1 d .
C22 C 0.29772(5) 0.34267(12) 0.10396(7) 0.0216(2) Uani 1 1 d .
H22 H 0.3249 0.3896 0.0943 0.026 Uiso 1 1 calc R
C23 C 0.26657(4) 0.39401(11) 0.14043(6) 0.0190(2) Uani 1 1 d .
H23 H 0.2724 0.4779 0.1557 0.023 Uiso 1 1 calc R
C24 C 0.22632(4) 0.32533(10) 0.15560(6) 0.01396(18) Uani 1 1 d .
O2 O 0.19773(3) 0.38511(7) 0.18969(4) 0.01494(14) Uani 1 1 d .
Sb1 Sb 0.0000 0.832143(10) 0.2500 0.01542(3) Uani 1 2 d S
F3 F 0.05719(3) 0.83365(8) 0.33629(4) 0.02781(17) Uani 1 1 d .
F4 F 0.04883(3) 0.82852(8) 0.19976(4) 0.02800(16) Uani 1 1 d .
F5 F 0.0000 0.65788(10) 0.2500 0.0314(3) Uani 1 2 d S
F6 F 0.0000 1.00626(10) 0.2500 0.0275(2) Uani 1 2 d S
Sb2 Sb 0.2500 0.2500 0.5000 0.01437(3) Uani 1 2 d S
F7 F 0.20252(3) 0.37218(8) 0.44813(4) 0.03032(17) Uani 1 1 d .
F8 F 0.25879(3) 0.19635(8) 0.41480(4) 0.02889(17) Uani 1 1 d .
F9 F 0.19261(3) 0.13986(8) 0.48560(5) 0.02995(17) Uani 1 1 d .

loop_
_atom_site_aniso_label
_atom_site_aniso_U_11
_atom_site_aniso_U_22
_atom_site_aniso_U_33
_atom_site_aniso_U_23
_atom_site_aniso_U_13
_atom_site_aniso_U_12
Mn 0.01082(7) 0.01118(7) 0.01214(7) -0.00088(5) 0.00411(5) -0.00048(5)
O1 0.0124(3) 0.0184(4) 0.0127(3) -0.0030(3) 0.0043(3) -0.0015(3)
C1 0.0114(4) 0.0138(4) 0.0138(4) -0.0004(3) 0.0038(3) 0.0016(3)
C2 0.0145(4) 0.0185(5) 0.0169(4) -0.0002(4) 0.0064(4) -0.0010(4)
C3 0.0139(4) 0.0176(5) 0.0221(5) -0.0007(4) 0.0046(4) -0.0018(4)
C4 0.0153(4) 0.0150(5) 0.0181(5) -0.0039(4) -0.0002(4) 0.0007(4)
F1 0.0227(3) 0.0224(4) 0.0229(3) -0.0079(3) -0.0008(3) -0.0046(3)
C5 0.0172(4) 0.0169(5) 0.0139(4) -0.0011(4) 0.0027(4) 0.0024(4)
C6 0.0135(4) 0.0134(4) 0.0130(4) 0.0006(3) 0.0037(3) 0.0023(3)
C7 0.0159(4) 0.0140(4) 0.0144(4) 0.0014(3) 0.0067(3) 0.0034(3)
C8 0.0234(5) 0.0241(6) 0.0148(4) 0.0052(4) 0.0053(4) -0.0003(4)
N1 0.0147(4) 0.0120(4) 0.0161(4) 0.0014(3) 0.0074(3) 0.0015(3)
C9 0.0166(4) 0.0135(5) 0.0216(5) 0.0034(4) 0.0096(4) 0.0010(4)
C10 0.0196(5) 0.0129(5) 0.0254(5) 0.0035(4) 0.0104(4) 0.0025(4)
C11 0.0225(5) 0.0135(5) 0.0276(6) -0.0022(4) 0.0112(4) -0.0025(4)
N2 0.0141(4) 0.0162(4) 0.0182(4) -0.0027(3) 0.0053(3) -0.0002(3)
C12 0.0210(5) 0.0185(5) 0.0194(5) -0.0069(4) 0.0041(4) 0.0008(4)
C13 0.0212(5) 0.0236(6) 0.0168(5) -0.0042(4) 0.0073(4) 0.0038(4)
N3 0.0135(4) 0.0197(4) 0.0146(4) -0.0016(3) 0.0042(3) -0.0001(3)
C14 0.0190(5) 0.0265(6) 0.0144(4) 0.0014(4) 0.0066(4) -0.0022(4)
C15 0.0212(5) 0.0224(6) 0.0168(5) 0.0062(4) 0.0046(4) -0.0011(4)
C16 0.0187(5) 0.0150(5) 0.0196(5) 0.0028(4) 0.0059(4) -0.0032(4)
N4 0.0141(4) 0.0126(4) 0.0151(4) 0.0009(3) 0.0028(3) -0.0013(3)
C17 0.0151(4) 0.0116(4) 0.0136(4) -0.0008(3) 0.0008(3) 0.0000(3)
C18 0.0223(5) 0.0122(5) 0.0286(6) 0.0004(4) 0.0094(4) 0.0010(4)
C19 0.0131(4) 0.0133(5) 0.0145(4) 0.0003(3) 0.0028(3) 0.0019(3)
C20 0.0197(5) 0.0176(5) 0.0170(5) -0.0004(4) 0.0052(4) 0.0055(4)
C21 0.0180(5) 0.0262(6) 0.0185(5) 0.0027(4) 0.0087(4) 0.0091(4)
F2 0.0285(4) 0.0347(4) 0.0303(4) 0.0012(3) 0.0191(3) 0.0111(3)
C22 0.0169(5) 0.0245(6) 0.0258(5) 0.0041(4) 0.0104(4) 0.0017(4)
C23 0.0157(4) 0.0170(5) 0.0260(5) -0.0007(4) 0.0089(4) -0.0013(4)
C24 0.0114(4) 0.0145(5) 0.0154(4) -0.0001(3) 0.0036(3) 0.0014(3)
O2 0.0120(3) 0.0135(3) 0.0198(3) -0.0036(3) 0.0059(3) -0.0008(3)
Sb1 0.01784(5) 0.01610(5) 0.01246(4) 0.000 0.00517(3) 0.000
F3 0.0250(4) 0.0362(4) 0.0172(3) 0.0019(3) 0.0000(3) -0.0035(3)
F4 0.0267(4) 0.0383(5) 0.0238(4) -0.0002(3) 0.0148(3) 0.0029(3)
F5 0.0364(6) 0.0164(5) 0.0373(6) 0.000 0.0066(5) 0.000
F6 0.0384(6) 0.0161(5) 0.0300(5) 0.000 0.0140(5) 0.000
Sb2 0.01412(5) 0.01341(5) 0.01520(5) -0.00098(3) 0.00432(3) 0.00088(3)
F7 0.0292(4) 0.0244(4) 0.0322(4) 0.0052(3) 0.0030(3) 0.0108(3)
F8 0.0280(4) 0.0386(5) 0.0220(3) -0.0094(3) 0.0109(3) 0.0006(3)
F9 0.0255(4) 0.0297(4) 0.0348(4) -0.0036(3) 0.0100(3) -0.0117(3)

loop_
_atom_type_symbol
_atom_type_description
_atom_type_scat_dispersion_real
_atom_type_scat_dispersion_imag
_atom_type_scat_source
C C 0.0033 0.0016 'International Tables Vol C Tables 4.2.6.8 and 6.1.1.4'
H H 0.0000 0.0000 'International Tables Vol C Tables 4.2.6.8 and 6.1.1.4'
N N 0.0061 0.0033 'International Tables Vol C Tables 4.2.6.8 and 6.1.1.4'
O O 0.0106 0.0060 'International Tables Vol C Tables 4.2.6.8 and 6.1.1.4'
F F 0.0171 0.0103 'International Tables Vol C Tables 4.2.6.8 and 6.1.1.4'
Mn Mn 0.3368 0.7283 'International Tables Vol C Tables 4.2.6.8 and 6.1.1.4'
Sb Sb -0.5866 1.5461 'International Tables Vol C Tables 4.2.6.8 and 6.1.1.4'

loop_
_geom_angle_atom_site_label_1
_geom_angle_atom_site_label_2
_geom_angle_atom_site_label_3
_geom_angle
_geom_angle_site_symmetry_1
_geom_angle_site_symmetry_3
O2 Mn O1 176.69(3) . .
O2 Mn N1 96.02(4) . .
O1 Mn N1 86.57(3) . .
O2 Mn N4 85.23(3) . .
O1 Mn N4 95.94(4) . .
N1 Mn N4 107.80(4) . .
O2 Mn N3 89.44(3) . .
O1 Mn N3 87.53(3) . .
N1 Mn N3 163.91(4) . .
N4 Mn N3 87.69(4) . .
O2 Mn N2 88.36(3) . .
O1 Mn N2 89.80(3) . .
N1 Mn N2 85.67(4) . .
N4 Mn N2 165.59(4) . .
N3 Mn N2 79.35(4) . .
C1 O1 Mn 121.26(6) . .
O1 C1 C2 117.80(9) . .
O1 C1 C6 123.01(9) . .
C2 C1 C6 119.17(10) . .
C3 C2 C1 121.72(10) . .
C3 C2 H2A 119.1 . .
C1 C2 H2A 119.1 . .
C2 C3 C4 117.96(10) . .
C2 C3 H3A 121.0 . .
C4 C3 H3A 121.0 . .
F1 C4 C5 118.88(10) . .
F1 C4 C3 118.41(10) . .
C5 C4 C3 122.71(10) . .
C4 C5 C6 119.76(10) . .
C4 C5 H5 120.1 . .
C6 C5 H5 120.1 . .
C1 C6 C5 118.65(10) . .
C1 C6 C7 121.08(9) . .
C5 C6 C7 120.03(9) . .
N1 C7 C6 120.36(9) . .
N1 C7 C8 122.15(10) . .
C6 C7 C8 117.41(9) . .
C7 C8 H8A 109.5 . .
C7 C8 H8B 109.5 . .
H8A C8 H8B 109.5 . .
C7 C8 H8C 109.5 . .
H8A C8 H8C 109.5 . .
H8B C8 H8C 109.5 . .
C7 N1 C9 119.49(9) . .
C7 N1 Mn 124.10(7) . .
C9 N1 Mn 115.14(7) . .
N1 C9 C10 110.59(9) . .
N1 C9 H9A 109.5 . .
C10 C9 H9A 109.5 . .
N1 C9 H9B 109.5 . .
C10 C9 H9B 109.5 . .
H9A C9 H9B 108.1 . .
C11 C10 C9 114.41(9) . .
C11 C10 H10A 108.7 . .
C9 C10 H10A 108.7 . .
C11 C10 H10B 108.7 . .
C9 C10 H10B 108.7 . .
H10A C10 H10B 107.6 . .
N2 C11 C10 112.99(9) . .
N2 C11 H11A 109.0 . .
C10 C11 H11A 109.0 . .
N2 C11 H11B 109.0 . .
C10 C11 H11B 109.0 . .
H11A C11 H11B 107.8 . .
C12 N2 C11 111.51(9) . .
C12 N2 Mn 106.52(7) . .
C11 N2 Mn 118.25(7) . .
C12 N2 H1N2 107.7(10) . .
C11 N2 H1N2 108.3(10) . .
Mn N2 H1N2 103.9(10) . .
N2 C12 C13 109.30(9) . .
N2 C12 H12A 109.8 . .
C13 C12 H12A 109.8 . .
N2 C12 H12B 109.8 . .
C13 C12 H12B 109.8 . .
H12A C12 H12B 108.3 . .
N3 C13 C12 109.81(9) . .
N3 C13 H13A 109.7 . .
C12 C13 H13A 109.7 . .
N3 C13 H13B 109.7 . .
C12 C13 H13B 109.7 . .
H13A C13 H13B 108.2 . .
C14 N3 C13 111.67(9) . .
C14 N3 Mn 114.73(7) . .
C13 N3 Mn 108.87(7) . .
C14 N3 H1N3 107.5(11) . .
C13 N3 H1N3 107.8(11) . .
Mn N3 H1N3 105.9(11) . .
N3 C14 C15 112.62(9) . .
N3 C14 H14A 109.1 . .
C15 C14 H14A 109.1 . .
N3 C14 H14B 109.1 . .
C15 C14 H14B 109.1 . .
H14A C14 H14B 107.8 . .
C14 C15 C16 116.07(9) . .
C14 C15 H15A 108.3 . .
C16 C15 H15A 108.3 . .
C14 C15 H15B 108.3 . .
C16 C15 H15B 108.3 . .
H15A C15 H15B 107.4 . .
N4 C16 C15 111.14(9) . .
N4 C16 H16A 109.4 . .
C15 C16 H16A 109.4 . .
N4 C16 H16B 109.4 . .
C15 C16 H16B 109.4 . .
H16A C16 H16B 108.0 . .
C17 N4 C16 122.03(9) . .
C17 N4 Mn 122.97(8) . .
C16 N4 Mn 114.96(7) . .
N4 C17 C19 119.92(10) . .
N4 C17 C18 124.15(10) . .
C19 C17 C18 115.86(9) . .
C17 C18 H18A 109.5 . .
C17 C18 H18B 109.5 . .
H18A C18 H18B 109.5 . .
C17 C18 H18C 109.5 . .
H18A C18 H18C 109.5 . .
H18B C18 H18C 109.5 . .
C20 C19 C24 118.15(10) . .
C20 C19 C17 120.11(10) . .
C24 C19 C17 121.35(9) . .
C21 C20 C19 119.94(11) . .
C21 C20 H20 120.0 . .
C19 C20 H20 120.0 . .
F2 C21 C20 118.62(11) . .
F2 C21 C22 118.37(11) . .
C20 C21 C22 123.00(11) . .
C23 C22 C21 117.79(11) . .
C23 C22 H22 121.1 . .
C21 C22 H22 121.1 . .
C22 C23 C24 121.76(11) . .
C22 C23 H23 119.1 . .
C24 C23 H23 119.1 . .
O2 C24 C23 116.73(10) . .
O2 C24 C19 124.00(9) . .
C23 C24 C19 119.27(10) . .
C24 O2 Mn 120.82(7) . .
F4 Sb1 F4 177.61(5) 2 .
F4 Sb1 F6 91.20(3) 2 .
F4 Sb1 F6 91.19(3) . .
F4 Sb1 F5 88.80(3) 2 .
F4 Sb1 F5 88.81(3) . .
F6 Sb1 F5 180.0 . .
F4 Sb1 F3 90.20(4) 2 .
F4 Sb1 F3 89.82(4) . .
F6 Sb1 F3 89.51(3) . .
F5 Sb1 F3 90.49(3) . .
F4 Sb1 F3 89.82(4) 2 2
F4 Sb1 F3 90.20(4) . 2
F6 Sb1 F3 89.51(3) . 2
F5 Sb1 F3 90.49(3) . 2
F3 Sb1 F3 179.01(5) . 2
F9 Sb2 F9 180.0 . 7_556
F9 Sb2 F8 90.11(4) . .
F9 Sb2 F8 89.89(4) 7_556 .
F9 Sb2 F8 89.89(4) . 7_556
F9 Sb2 F8 90.11(4) 7_556 7_556
F8 Sb2 F8 180.0 . 7_556
F9 Sb2 F7 89.86(4) . .
F9 Sb2 F7 90.15(4) 7_556 .
F8 Sb2 F7 88.83(4) . .
F8 Sb2 F7 91.17(4) 7_556 .
F9 Sb2 F7 90.15(4) . 7_556
F9 Sb2 F7 89.85(4) 7_556 7_556
F8 Sb2 F7 91.17(4) . 7_556
F8 Sb2 F7 88.83(4) 7_556 7_556
F7 Sb2 F7 180.0 . 7_556

loop_
_geom_bond_atom_site_label_1
_geom_bond_atom_site_label_2
_geom_bond_distance
_geom_bond_site_symmetry_2
Mn O2 1.8650(7) .
Mn O1 1.8652(8) .
Mn N1 2.1087(9) .
Mn N4 2.1399(9) .
Mn N3 2.1994(9) .
Mn N2 2.2620(10) .
O1 C1 1.3398(12) .
C1 C2 1.4057(15) .
C1 C6 1.4119(14) .
C2 C3 1.3825(15) .
C2 H2A 0.9500 .
C3 C4 1.3853(16) .
C3 H3A 0.9500 .
C4 F1 1.3594(12) .
C4 C5 1.3705(16) .
C5 C6 1.4133(15) .
C5 H5 0.9500 .
C6 C7 1.4739(15) .
C7 N1 1.2949(14) .
C7 C8 1.5137(15) .
C8 H8A 0.9800 .
C8 H8B 0.9800 .
C8 H8C 0.9800 .
N1 C9 1.4773(14) .
C9 C10 1.5290(16) .
C9 H9A 0.9900 .
C9 H9B 0.9900 .
C10 C11 1.5185(17) .
C10 H10A 0.9900 .
C10 H10B 0.9900 .
C11 N2 1.4799(15) .
C11 H11A 0.9900 .
C11 H11B 0.9900 .
N2 C12 1.4765(14) .
N2 H1N2 0.878(16) .
C12 C13 1.5124(18) .
C12 H12A 0.9900 .
C12 H12B 0.9900 .
C13 N3 1.4794(15) .
C13 H13A 0.9900 .
C13 H13B 0.9900 .
N3 C14 1.4769(15) .
N3 H1N3 0.866(17) .
C14 C15 1.5160(18) .
C14 H14A 0.9900 .
C14 H14B 0.9900 .
C15 C16 1.5374(16) .
C15 H15A 0.9900 .
C15 H15B 0.9900 .
C16 N4 1.4737(14) .
C16 H16A 0.9900 .
C16 H16B 0.9900 .
N4 C17 1.2920(14) .
C17 C19 1.4853(15) .
C17 C18 1.5115(15) .
C18 H18A 0.9800 .
C18 H18B 0.9800 .
C18 H18C 0.9800 .
C19 C20 1.4120(15) .
C19 C24 1.4162(15) .
C20 C21 1.3716(17) .
C20 H20 0.9500 .
C21 F2 1.3602(13) .
C21 C22 1.3804(18) .
C22 C23 1.3802(16) .
C22 H22 0.9500 .
C23 C24 1.4091(15) .
C23 H23 0.9500 .
C24 O2 1.3357(13) .
Sb1 F4 1.8759(7) 2
Sb1 F4 1.8759(7) .
Sb1 F6 1.8765(11) .
Sb1 F5 1.8780(11) .
Sb1 F3 1.8783(7) .
Sb1 F3 1.8783(7) 2
Sb2 F9 1.8744(8) .
Sb2 F9 1.8745(8) 7_556
Sb2 F8 1.8752(7) .
Sb2 F8 1.8752(7) 7_556
Sb2 F7 1.8775(8) .
Sb2 F7 1.8775(8) 7_556

loop_
_geom_torsion_atom_site_label_1
_geom_torsion_atom_site_label_2
_geom_torsion_atom_site_label_3
_geom_torsion_atom_site_label_4
_geom_torsion
N1 Mn O1 C1 49.39(8)
N4 Mn O1 C1 -58.17(8)
N3 Mn O1 C1 -145.59(8)
N2 Mn O1 C1 135.07(8)
Mn O1 C1 C2 139.21(8)
Mn O1 C1 C6 -42.54(13)
O1 C1 C2 C3 179.36(10)
C6 C1 C2 C3 1.05(16)
C1 C2 C3 C4 0.55(17)
C2 C3 C4 F1 179.34(10)
C2 C3 C4 C5 -1.01(17)
F1 C4 C5 C6 179.49(9)
C3 C4 C5 C6 -0.16(17)
O1 C1 C6 C5 179.60(9)
C2 C1 C6 C5 -2.18(15)
O1 C1 C6 C7 -6.00(15)
C2 C1 C6 C7 172.22(10)
C4 C5 C6 C1 1.76(15)
C4 C5 C6 C7 -172.70(10)
C1 C6 C7 N1 29.76(15)
C5 C6 C7 N1 -155.91(10)
C1 C6 C7 C8 -147.11(10)
C5 C6 C7 C8 27.21(15)
C6 C7 N1 C9 -172.37(9)
C8 C7 N1 C9 4.35(15)
C6 C7 N1 Mn -5.88(14)
C8 C7 N1 Mn 170.84(8)
O2 Mn N1 C7 155.44(9)
O1 Mn N1 C7 -26.62(9)
N4 Mn N1 C7 68.53(9)
N3 Mn N1 C7 -95.29(15)
N2 Mn N1 C7 -116.68(9)
O2 Mn N1 C9 -37.54(7)
O1 Mn N1 C9 140.40(7)
N4 Mn N1 C9 -124.45(7)
N3 Mn N1 C9 71.73(15)
N2 Mn N1 C9 50.34(7)
C7 N1 C9 C10 95.05(12)
Mn N1 C9 C10 -72.61(10)
N1 C9 C10 C11 74.34(12)
C9 C10 C11 N2 -64.55(13)
C10 C11 N2 C12 177.97(9)
C10 C11 N2 Mn 54.01(12)
O2 Mn N2 C12 -72.97(7)
O1 Mn N2 C12 104.28(7)
N1 Mn N2 C12 -169.14(7)
N4 Mn N2 C12 -9.45(18)
N3 Mn N2 C12 16.76(7)
O2 Mn N2 C11 53.43(8)
O1 Mn N2 C11 -129.32(8)
N1 Mn N2 C11 -42.74(8)
N4 Mn N2 C11 116.95(15)
N3 Mn N2 C11 143.16(8)
C11 N2 C12 C13 -174.12(9)
Mn N2 C12 C13 -43.77(10)
N2 C12 C13 N3 58.56(12)
C12 C13 N3 C14 -168.72(9)
C12 C13 N3 Mn -41.02(10)
O2 Mn N3 C14 -132.63(8)
O1 Mn N3 C14 48.68(8)
N1 Mn N3 C14 117.22(13)
N4 Mn N3 C14 -47.38(8)
N2 Mn N3 C14 138.94(8)
O2 Mn N3 C13 101.42(7)
O1 Mn N3 C13 -77.27(7)
N1 Mn N3 C13 -8.73(17)
N4 Mn N3 C13 -173.33(7)
N2 Mn N3 C13 12.99(7)
C13 N3 C14 C15 -174.72(9)
Mn N3 C14 C15 60.79(11)
N3 C14 C15 C16 -68.16(13)
C14 C15 C16 N4 70.00(13)
C15 C16 N4 C17 112.31(11)
C15 C16 N4 Mn -65.46(10)
O2 Mn N4 C17 -38.18(9)
O1 Mn N4 C17 144.93(8)
N1 Mn N4 C17 56.63(9)
N3 Mn N4 C17 -127.80(9)
N2 Mn N4 C17 -102.05(15)
O2 Mn N4 C16 139.56(7)
O1 Mn N4 C16 -37.33(7)
N1 Mn N4 C16 -125.63(7)
N3 Mn N4 C16 49.94(7)
N2 Mn N4 C16 75.69(16)
C16 N4 C17 C19 -169.53(9)
Mn N4 C17 C19 8.05(13)
C16 N4 C17 C18 7.24(16)
Mn N4 C17 C18 -175.17(8)
N4 C17 C19 C20 -163.68(10)
C18 C17 C19 C20 19.29(14)
N4 C17 C19 C24 23.61(15)
C18 C17 C19 C24 -153.43(10)
C24 C19 C20 C21 2.03(16)
C17 C19 C20 C21 -170.91(10)
C19 C20 C21 F2 179.50(10)
C19 C20 C21 C22 0.59(18)
F2 C21 C22 C23 179.20(10)
C20 C21 C22 C23 -1.89(18)
C21 C22 C23 C24 0.51(18)
C22 C23 C24 O2 -178.45(10)
C22 C23 C24 C19 2.07(17)
C20 C19 C24 O2 177.26(10)
C17 C19 C24 O2 -9.88(15)
C20 C19 C24 C23 -3.30(15)
C17 C19 C24 C23 169.56(10)
C23 C24 O2 Mn 141.57(8)
C19 C24 O2 Mn -38.98(13)
N1 Mn O2 C24 -55.80(8)
N4 Mn O2 C24 51.64(8)
N3 Mn O2 C24 139.37(8)
N2 Mn O2 C24 -141.28(8)
